data_7048085
loop_
_publ_author_name
'Abad Gal\'an, Laura'
'Sobolev, Alexandre N.'
'Zysman-Colman, Eli'
'Ogden, Mark I.'
'Massi, Massimiliano'

_publ_section_title
;
 Lanthanoid complexes supported by retro-Claisen condensation products of
 \b-triketonates.
;
_journal_issue 48
_journal_name_full 'Dalton transactions (Cambridge, England : 2003)'
_journal_page_first 17469
_journal_page_last 17478
_journal_paper_doi 10.1039/c8dt03585g
_journal_volume 47
_journal_year 2018
_chemical_formula_moiety 'C76 H76 Cs Eu O8'
_chemical_formula_sum 'C76 H76 Cs Eu O8'
_chemical_formula_weight 1402.23
_space_group_crystal_system orthorhombic
_space_group_IT_number 56
_space_group_name_Hall '-P 2ab 2ac'
_space_group_name_H-M_alt 'P c c n'
_symmetry_space_group_name_Hall '-P 2ab 2ac'
_symmetry_space_group_name_H-M 'P c c n'
_atom_sites_solution_hydrogens geom
_audit_creation_method SHELXL-2014/7
_audit_update_record
;
2018-05-31 deposited with the CCDC.
2018-11-13 downloaded from the CCDC.
;
_cell_angle_alpha 90
_cell_angle_beta 90
_cell_angle_gamma 90
_cell_formula_units_Z 2
_cell_length_a 14.7842(3)
_cell_length_b 29.7258(5)
_cell_length_c 7.5735(2)
_cell_measurement_reflns_used 22902
_cell_measurement_temperature 100(2)
_cell_measurement_theta_max 32.219
_cell_measurement_theta_min 2.481
_cell_volume 3328.34(12)
_computing_cell_refinement 'CrysAlisPro 1.171.38.46 (Rigaku OD, 2015)'
_computing_data_collection 'CrysAlisPro 1.171.38.46 (Rigaku OD, 2015)'
_computing_data_reduction 'CrysAlisPro 1.171.38.46 (Rigaku OD, 2015)'
_computing_publication_material 'SHELXL-2014/7 (Sheldrick, 2015)'
_computing_structure_refinement 'SHELXL-2014/7 (Sheldrick, 2015)'
_computing_structure_solution 'SHELXS (Sheldrick, 2015)'
_diffrn_ambient_temperature 100(2)
_diffrn_detector_area_resol_mean 10.4738
_diffrn_measured_fraction_theta_full 0.999
_diffrn_measured_fraction_theta_max 0.974
_diffrn_measurement_device_type 'Oxford Diffraction Gemini-R Ultra, Ruby CCD'
_diffrn_measurement_method '\w scans'
_diffrn_radiation_monochromator graphite
_diffrn_radiation_source 'normal-focus sealed tube'
_diffrn_radiation_type MoK\a
_diffrn_radiation_wavelength 0.71073
_diffrn_reflns_av_R_equivalents 0.0393
_diffrn_reflns_av_unetI/netI 0.0189
_diffrn_reflns_Laue_measured_fraction_full 0.999
_diffrn_reflns_Laue_measured_fraction_max 0.974
_diffrn_reflns_limit_h_max 22
_diffrn_reflns_limit_h_min -21
_diffrn_reflns_limit_k_max 44
_diffrn_reflns_limit_k_min -44
_diffrn_reflns_limit_l_max 11
_diffrn_reflns_limit_l_min -11
_diffrn_reflns_number 65961
_diffrn_reflns_point_group_measured_fraction_full 0.999
_diffrn_reflns_point_group_measured_fraction_max 0.974
_diffrn_reflns_theta_full 25.242
_diffrn_reflns_theta_max 32.445
_diffrn_reflns_theta_min 2.474
_exptl_absorpt_coefficient_mu 1.536
_exptl_absorpt_correction_T_max 1.0
_exptl_absorpt_correction_T_min 0.84244
_exptl_absorpt_correction_type multi-scan
_exptl_absorpt_process_details
;
CrysAlisPro 1.171.38.46 (Rigaku Oxford Diffraction, 2015)
Empirical absorption correction using spherical harmonics,
 implemented in SCALE3 ABSPACK scaling algorithm.
;
_exptl_crystal_colour colorless
_exptl_crystal_density_diffrn 1.399
_exptl_crystal_description prism
_exptl_crystal_F_000 1428
_exptl_crystal_size_max 0.250
_exptl_crystal_size_mid 0.200
_exptl_crystal_size_min 0.150
_refine_diff_density_max 5.016
_refine_diff_density_min -6.059
_refine_diff_density_rms 0.155
_refine_ls_extinction_method none
_refine_ls_goodness_of_fit_ref 1.002
_refine_ls_hydrogen_treatment constr
_refine_ls_matrix_type full
_refine_ls_number_parameters 222
_refine_ls_number_reflns 5842
_refine_ls_number_restraints 13
_refine_ls_restrained_S_all 1.002
_refine_ls_R_factor_all 0.0617
_refine_ls_R_factor_gt 0.0505
_refine_ls_shift/su_max 0.000
_refine_ls_shift/su_mean 0.000
_refine_ls_structure_factor_coef Fsqd
_refine_ls_weighting_details 'w=1/[\s^2^(Fo^2^)+(0.0650P)^2^+40.0000P] where P=(Fo^2^+2Fc^2^)/3'
_refine_ls_weighting_scheme calc
_refine_ls_wR_factor_gt 0.1589
_refine_ls_wR_factor_ref 0.1661
_reflns_Friedel_coverage 0.000
_reflns_number_gt 4609
_reflns_number_total 5842
_reflns_threshold_expression 'I > 2\s(I)'
_cod_data_source_file c8dt03585g2.cif
_cod_data_source_block mxm258la
_cod_depositor_comments 'Adding full bibliography for 7048079--7048089.cif.'
_cod_database_code 7048085
_shelx_shelxl_version_number 2014/7
_shelx_space_group_comment
;
The symmetry employed for this shelxl refinement is uniquely defined
by the following loop, which should always be used as a source of
symmetry information in preference to the above space-group names.
They are only intended as comments.
;
_shelx_estimated_absorpt_t_min 0.700
_shelx_estimated_absorpt_t_max 0.802

loop_
_space_group_symop_operation_xyz
'x, y, z'
'-x+1/2, -y+1/2, z'
'-x, y+1/2, -z+1/2'
'x+1/2, -y, -z+1/2'
'-x, -y, -z'
'x-1/2, y-1/2, -z'
'x, -y-1/2, z-1/2'
'-x-1/2, y, z-1/2'

loop_
_atom_site_label
_atom_site_type_symbol
_atom_site_fract_x
_atom_site_fract_y
_atom_site_fract_z
_atom_site_U_iso_or_equiv
_atom_site_adp_type
_atom_site_occupancy
_atom_site_site_symmetry_order
_atom_site_calc_flag
_atom_site_refinement_flags_posn
_atom_site_refinement_flags_adp
_atom_site_refinement_flags_occupancy
_atom_site_disorder_assembly
_atom_site_disorder_group
Eu1 Eu 0.2500 0.2500 0.2980(12) 0.01555(11) Uani 0.5 2 d S T P A 1
Cs1 Cs 0.2500 0.2500 0.7992(15) 0.01555(11) Uani 0.5 2 d S T P B 2
O1A O 0.3157(4) 0.1924(2) 0.4757(8) 0.0172(11) Uani 0.5 1 d . . P A 1
O2A O 0.3681(4) 0.2800(2) 0.4732(8) 0.0163(11) Uani 0.5 1 d . . P A 1
O1B O 0.3150(4) 0.19324(19) 0.6189(9) 0.0169(11) Uani 0.5 1 d . . P B 2
O2B O 0.3677(4) 0.2797(2) 0.6195(9) 0.0177(11) Uani 0.5 1 d . . P B 2
C1 C 0.4623(3) 0.21872(14) 0.5674(6) 0.0197(8) Uani 1 1 d . . . . .
H1 H 0.5238 0.2097 0.5755 0.024 Uiso 1 1 calc R U . B 2
C10 C 0.3967(3) 0.18516(16) 0.5673(11) 0.0418(17) Uani 1 1 d . . . . .
C11 C 0.4199(3) 0.13689(15) 0.5974(7) 0.0241(9) Uani 1 1 d . . . . .
C12 C 0.3495(3) 0.10773(16) 0.6439(8) 0.0285(10) Uani 1 1 d . . . . .
H12 H 0.2893 0.1188 0.6509 0.034 Uiso 1 1 calc R U . . .
C13 C 0.3668(4) 0.06271(18) 0.6800(8) 0.0315(11) Uani 1 1 d . . . . .
C14 C 0.4549(4) 0.04683(18) 0.6657(8) 0.0343(12) Uani 1 1 d . . . . .
H14 H 0.4669 0.0160 0.6884 0.041 Uiso 1 1 calc R U . . .
C15 C 0.5260(4) 0.07508(17) 0.6190(8) 0.0288(10) Uani 1 1 d . . . . .
C16 C 0.5077(3) 0.12031(15) 0.5839(7) 0.0235(9) Uani 1 1 d . . . . .
H16 H 0.5555 0.1399 0.5505 0.028 Uiso 1 1 calc R U . . .
C17 C 0.2907(5) 0.0318(2) 0.7376(11) 0.0487(17) Uani 1 1 d . . . . .
H17A H 0.2415 0.0497 0.7884 0.073 Uiso 1 1 calc R U . . .
H17B H 0.3133 0.0106 0.8264 0.073 Uiso 1 1 calc R U . . .
H17C H 0.2681 0.0151 0.6353 0.073 Uiso 1 1 calc R U . . .
C18 C 0.6217(4) 0.05750(19) 0.6089(12) 0.0465(17) Uani 1 1 d . . . . .
H18A H 0.6490 0.0667 0.4966 0.070 Uiso 1 1 calc R U . . .
H18B H 0.6211 0.0246 0.6165 0.070 Uiso 1 1 calc R U . . .
H18C H 0.6572 0.0698 0.7069 0.070 Uiso 1 1 calc R U . . .
C20 C 0.4441(3) 0.26499(16) 0.5563(9) 0.0298(11) Uani 1 1 d D . . . .
C21A C 0.5117(5) 0.3012(2) 0.5813(13) 0.0131(12) Uani 0.5 1 d DG . P B 1
C22A C 0.4818(4) 0.3452(3) 0.5850(14) 0.0230(10) Uani 0.5 1 d G . P B 1
H22A H 0.4198 0.3519 0.5660 0.028 Uiso 0.5 1 calc R U P B 1
C23A C 0.5435(5) 0.3795(3) 0.6169(13) 0.023(2) Uani 0.5 1 d DG . P B 1
C24A C 0.6350(4) 0.3698(2) 0.6450(10) 0.0253(12) Uani 0.5 1 d G . P B 1
H24A H 0.6766 0.3935 0.6667 0.030 Uiso 0.5 1 calc R U P B 1
C25A C 0.6649(3) 0.32578(19) 0.6412(7) 0.0217(11) Uani 0.5 1 d DG . P B 1
C26A C 0.6032(4) 0.29148(16) 0.6093(9) 0.0181(10) Uani 0.5 1 d G . P B 1
H26A H 0.6234 0.2611 0.6066 0.022 Uiso 0.5 1 calc R U P B 1
C27A C 0.518(3) 0.4296(6) 0.625(2) 0.0412(16) Uani 0.5 1 d D . P B 1
H27A H 0.5625 0.4471 0.5565 0.062 Uiso 0.5 1 calc R U P B 1
H27B H 0.5187 0.4398 0.7476 0.062 Uiso 0.5 1 calc R U P B 1
H27C H 0.4579 0.4339 0.5744 0.062 Uiso 0.5 1 calc R U P B 1
C28A C 0.7632(5) 0.3153(4) 0.6705(13) 0.0294(14) Uani 0.5 1 d D . P B 1
H28A H 0.7699 0.2835 0.7025 0.044 Uiso 0.5 1 calc R U P B 1
H28B H 0.7868 0.3341 0.7662 0.044 Uiso 0.5 1 calc R U P B 1
H28C H 0.7972 0.3213 0.5620 0.044 Uiso 0.5 1 calc R U P B 1
C21B C 0.5166(5) 0.2998(2) 0.5484(13) 0.0131(12) Uani 0.5 1 d DG . P B 2
C22B C 0.4917(4) 0.3439(3) 0.5848(14) 0.0230(10) Uani 0.5 1 d G . P B 2
H22B H 0.4316 0.3507 0.6199 0.028 Uiso 0.5 1 calc R U P B 2
C23B C 0.5560(5) 0.3780(3) 0.5692(13) 0.023(2) Uani 0.5 1 d DG . P B 2
C24B C 0.6452(4) 0.3681(2) 0.5173(10) 0.0253(12) Uani 0.5 1 d G . P B 2
H24B H 0.6884 0.3916 0.5071 0.030 Uiso 0.5 1 calc R U P B 2
C25B C 0.6700(3) 0.32406(19) 0.4810(7) 0.0217(11) Uani 0.5 1 d DG . P B 2
C26B C 0.6057(4) 0.28991(17) 0.4965(9) 0.0181(10) Uani 0.5 1 d G . P B 2
H26B H 0.6224 0.2597 0.4718 0.022 Uiso 0.5 1 calc R U P B 2
C27B C 0.521(3) 0.4253(6) 0.613(2) 0.0412(16) Uani 0.5 1 d D . P B 2
H27D H 0.4817 0.4359 0.5171 0.062 Uiso 0.5 1 calc R U P B 2
H27E H 0.5719 0.4460 0.6272 0.062 Uiso 0.5 1 calc R U P B 2
H27F H 0.4859 0.4243 0.7232 0.062 Uiso 0.5 1 calc R U P B 2
C28B C 0.7656(5) 0.3139(4) 0.4267(13) 0.0294(14) Uani 0.5 1 d D . P B 2
H28D H 0.7671 0.2854 0.3613 0.044 Uiso 0.5 1 calc R U P B 2
H28E H 0.8037 0.3114 0.5321 0.044 Uiso 0.5 1 calc R U P B 2
H28F H 0.7883 0.3382 0.3513 0.044 Uiso 0.5 1 calc R U P B 2

loop_
_atom_site_aniso_label
_atom_site_aniso_U_11
_atom_site_aniso_U_22
_atom_site_aniso_U_33
_atom_site_aniso_U_23
_atom_site_aniso_U_13
_atom_site_aniso_U_12
Eu1 0.01276(15) 0.01954(16) 0.01437(17) 0.000 0.000 -0.0031(11)
Cs1 0.01276(15) 0.01954(16) 0.01437(17) 0.000 0.000 -0.0031(11)
O1A 0.014(3) 0.017(3) 0.020(3) 0.002(2) -0.003(2) -0.001(2)
O2A 0.014(2) 0.018(3) 0.018(3) -0.001(2) -0.003(2) -0.001(2)
O1B 0.010(2) 0.016(2) 0.024(3) -0.003(2) 0.002(2) 0.0004(19)
O2B 0.012(2) 0.016(2) 0.025(3) 0.001(2) 0.004(2) 0.001(2)
C1 0.0148(16) 0.0185(17) 0.026(2) -0.0007(15) 0.0015(15) -0.0017(14)
C10 0.0128(19) 0.0144(19) 0.098(6) -0.005(3) 0.010(3) -0.0002(15)
C11 0.0193(19) 0.0164(17) 0.037(2) -0.0020(17) 0.0045(18) -0.0011(15)
C12 0.023(2) 0.023(2) 0.039(3) -0.0025(19) 0.009(2) -0.0052(17)
C13 0.034(3) 0.027(2) 0.033(3) 0.0045(19) 0.003(2) -0.010(2)
C14 0.037(3) 0.021(2) 0.045(3) 0.009(2) -0.007(2) -0.004(2)
C15 0.028(2) 0.023(2) 0.036(3) 0.0038(19) -0.007(2) 0.0013(17)
C16 0.0187(18) 0.0172(18) 0.035(2) -0.0005(17) -0.0007(17) -0.0020(15)
C17 0.047(4) 0.035(3) 0.064(5) 0.012(3) 0.010(3) -0.017(3)
C18 0.028(3) 0.024(2) 0.087(5) 0.001(3) -0.012(3) 0.006(2)
C20 0.0128(18) 0.0159(17) 0.061(4) -0.003(2) 0.003(2) -0.0005(15)
C21A 0.0136(17) 0.0158(17) 0.010(4) -0.0021(17) 0.0015(18) -0.0025(14)
C22A 0.022(2) 0.0178(18) 0.029(2) -0.0029(17) 0.001(2) -0.0013(18)
C23A 0.026(3) 0.018(2) 0.026(6) -0.001(3) -0.002(4) -0.002(2)
C24A 0.022(3) 0.023(3) 0.031(3) 0.001(3) -0.004(3) -0.008(2)
C25A 0.016(2) 0.024(3) 0.026(3) 0.002(2) 0.000(2) -0.004(2)
C26A 0.015(2) 0.018(2) 0.021(2) -0.001(2) -0.001(2) -0.0012(18)
C27A 0.065(4) 0.015(3) 0.044(4) -0.006(3) -0.008(4) -0.008(4)
C28A 0.016(3) 0.033(3) 0.039(4) 0.001(3) 0.000(2) -0.005(2)
C21B 0.0136(17) 0.0158(17) 0.010(4) -0.0021(17) 0.0015(18) -0.0025(14)
C22B 0.022(2) 0.0178(18) 0.029(2) -0.0029(17) 0.001(2) -0.0013(18)
C23B 0.026(3) 0.018(2) 0.026(6) -0.001(3) -0.002(4) -0.002(2)
C24B 0.022(3) 0.023(3) 0.031(3) 0.001(3) -0.004(3) -0.008(2)
C25B 0.016(2) 0.024(3) 0.026(3) 0.002(2) 0.000(2) -0.004(2)
C26B 0.015(2) 0.018(2) 0.021(2) -0.001(2) -0.001(2) -0.0012(18)
C27B 0.065(4) 0.015(3) 0.044(4) -0.006(3) -0.008(4) -0.008(4)
C28B 0.016(3) 0.033(3) 0.039(4) 0.001(3) 0.000(2) -0.005(2)

loop_
_atom_type_symbol
_atom_type_description
_atom_type_scat_dispersion_real
_atom_type_scat_dispersion_imag
_atom_type_scat_source
C C 0.0033 0.0016 'International Tables Vol C Tables 4.2.6.8 and 6.1.1.4'
H H 0.0000 0.0000 'International Tables Vol C Tables 4.2.6.8 and 6.1.1.4'
O O 0.0106 0.0060 'International Tables Vol C Tables 4.2.6.8 and 6.1.1.4'
Cs Cs -0.3680 2.1192 'International Tables Vol C Tables 4.2.6.8 and 6.1.1.4'
Eu Eu -0.1578 3.6682 'International Tables Vol C Tables 4.2.6.8 and 6.1.1.4'

loop_
_geom_angle_atom_site_label_1
_geom_angle_atom_site_label_2
_geom_angle_atom_site_label_3
_geom_angle
_geom_angle_site_symmetry_1
_geom_angle_site_symmetry_3
O2A Eu1 O2A 111.9(5) 2 .
O2A Eu1 O1A 69.8(3) 2 2
O2A Eu1 O1A 73.4(3) . 2
O2A Eu1 O1A 73.4(3) 2 .
O2A Eu1 O1A 69.8(3) . .
O1A Eu1 O1A 111.3(5) 2 .
O2A Eu1 O1A 90.1(2) 2 8_655
O2A Eu1 O1A 150.5(3) . 8_655
O1A Eu1 O1A 134.8(3) 2 8_655
O1A Eu1 O1A 100.0(2) . 8_655
O2A Eu1 O1A 150.5(3) 2 7_565
O2A Eu1 O1A 90.1(2) . 7_565
O1A Eu1 O1A 100.0(2) 2 7_565
O1A Eu1 O1A 134.8(3) . 7_565
O1A Eu1 O1A 77.8(3) 8_655 7_565
O2A Eu1 O2A 97.8(2) 2 8_655
O2A Eu1 O2A 137.8(3) . 8_655
O1A Eu1 O2A 90.6(2) 2 8_655
O1A Eu1 O2A 150.6(3) . 8_655
O1A Eu1 O2A 51.3(2) 8_655 8_655
O1A Eu1 O2A 53.7(2) 7_565 8_655
O2A Eu1 O2A 137.8(3) 2 7_565
O2A Eu1 O2A 97.8(2) . 7_565
O1A Eu1 O2A 150.6(3) 2 7_565
O1A Eu1 O2A 90.6(2) . 7_565
O1A Eu1 O2A 53.7(2) 8_655 7_565
O1A Eu1 O2A 51.3(2) 7_565 7_565
O2A Eu1 O2A 77.1(3) 8_655 7_565
O2A Eu1 Eu1 55.9(2) 2 7_566
O2A Eu1 Eu1 55.9(2) . 7_566
O1A Eu1 Eu1 55.6(2) 2 7_566
O1A Eu1 Eu1 55.6(2) . 7_566
O1A Eu1 Eu1 141.12(15) 8_655 7_566
O1A Eu1 Eu1 141.12(15) 7_565 7_566
O2A Eu1 Eu1 141.44(15) 8_655 7_566
O2A Eu1 Eu1 141.44(15) 7_565 7_566
O2A Eu1 Eu1 124.1(2) 2 7_565
O2A Eu1 Eu1 124.1(2) . 7_565
O1A Eu1 Eu1 124.4(2) 2 7_565
O1A Eu1 Eu1 124.4(2) . 7_565
O1A Eu1 Eu1 38.88(15) 8_655 7_565
O1A Eu1 Eu1 38.88(15) 7_565 7_565
O2A Eu1 Eu1 38.56(15) 8_655 7_565
O2A Eu1 Eu1 38.56(15) 7_565 7_565
Eu1 Eu1 Eu1 180.0 7_566 7_565
O1B Cs1 O1B 109.8(5) . 2
O1B Cs1 O2B 68.8(3) . .
O1B Cs1 O2B 72.8(3) 2 .
O1B Cs1 O2B 72.8(3) . 2
O1B Cs1 O2B 68.8(3) 2 2
O2B Cs1 O2B 110.2(5) . 2
O1B Cs1 O1B 135.2(3) . 7_566
O1B Cs1 O1B 100.8(2) 2 7_566
O2B Cs1 O1B 91.0(2) . 7_566
O2B Cs1 O1B 151.0(3) 2 7_566
O1B Cs1 O1B 100.8(2) . 8_656
O1B Cs1 O1B 135.2(3) 2 8_656
O2B Cs1 O1B 151.0(3) . 8_656
O2B Cs1 O1B 91.0(2) 2 8_656
O1B Cs1 O1B 77.5(3) 7_566 8_656
O1B Cs1 O2B 91.2(2) . 7_566
O1B Cs1 O2B 151.2(3) 2 7_566
O2B Cs1 O2B 98.2(2) . 7_566
O2B Cs1 O2B 138.6(3) 2 7_566
O1B Cs1 O2B 51.2(2) 7_566 7_566
O1B Cs1 O2B 53.9(2) 8_656 7_566
O1B Cs1 O2B 151.2(3) . 8_656
O1B Cs1 O2B 91.2(2) 2 8_656
O2B Cs1 O2B 138.6(3) . 8_656
O2B Cs1 O2B 98.2(2) 2 8_656
O1B Cs1 O2B 53.9(2) 7_566 8_656
O1B Cs1 O2B 51.2(2) 8_656 8_656
O2B Cs1 O2B 77.6(3) 7_566 8_656
O1B Cs1 C10 16.11(16) . .
O1B Cs1 C10 111.4(4) 2 .
O2B Cs1 C10 56.4(2) . .
O2B Cs1 C10 87.8(3) 2 .
O1B Cs1 C10 120.98(18) 7_566 .
O1B Cs1 C10 107.04(17) 8_656 .
O2B Cs1 C10 83.40(17) 7_566 .
O2B Cs1 C10 157.2(3) 8_656 .
O1B Cs1 C10 111.4(4) . 2
O1B Cs1 C10 16.11(16) 2 2
O2B Cs1 C10 87.8(3) . 2
O2B Cs1 C10 56.4(2) 2 2
O1B Cs1 C10 107.04(17) 7_566 2
O1B Cs1 C10 120.98(18) 8_656 2
O2B Cs1 C10 157.2(3) 7_566 2
O2B Cs1 C10 83.41(17) 8_656 2
C10 Cs1 C10 117.6(4) . 2
O1B Cs1 C20 86.5(3) . 2
O1B Cs1 C20 56.4(2) 2 2
O2B Cs1 C20 110.6(4) . 2
O2B Cs1 C20 15.22(16) 2 2
O1B Cs1 C20 138.28(18) 7_566 2
O1B Cs1 C20 95.07(15) 8_656 2
O2B Cs1 C20 147.9(2) 7_566 2
O2B Cs1 C20 89.26(15) 8_656 2
C10 Cs1 C20 100.5(3) . 2
C10 Cs1 C20 42.50(14) 2 2
O1B Cs1 C20 56.4(2) . .
O1B Cs1 C20 86.5(3) 2 .
O2B Cs1 C20 15.21(16) . .
O2B Cs1 C20 110.6(4) 2 .
O1B Cs1 C20 95.07(15) 7_566 .
O1B Cs1 C20 138.29(18) 8_656 .
O2B Cs1 C20 89.25(15) 7_566 .
O2B Cs1 C20 147.9(2) 8_656 .
C10 Cs1 C20 42.50(14) . .
C10 Cs1 C20 100.5(3) 2 .
C20 Cs1 C20 115.3(4) 2 .
C10 O1A Eu1 137.6(4) . .
C10 O1A Eu1 87.9(4) . 7_566
Eu1 O1A Eu1 85.5(2) . 7_566
C20 O2A Eu1 138.0(4) . .
C20 O2A Eu1 90.2(4) . 7_566
Eu1 O2A Eu1 85.51(19) . 7_566
C10 O1B Cs1 133.2(5) . .
C10 O1B Cs1 98.9(5) . 7_565
Cs1 O1B Cs1 86.4(2) . 7_565
C20 O2B Cs1 136.1(4) . .
C20 O2B Cs1 96.0(4) . 7_565
Cs1 O2B Cs1 86.1(2) . 7_565
C10 C1 C20 124.6(4) . .
C10 C1 Cs1 65.8(3) . .
C20 C1 Cs1 67.7(3) . .
C10 C1 Cs1 66.7(3) . 7_565
C20 C1 Cs1 64.9(3) . 7_565
Cs1 C1 Cs1 60.02(7) . 7_565
C10 C1 H1 117.7 . .
C20 C1 H1 117.7 . .
Cs1 C1 H1 148.1 . .
Cs1 C1 H1 151.9 7_565 .
O1B C10 C1 121.2(5) . .
C1 C10 O1A 119.1(5) . .
O1B C10 C11 110.4(5) . .
C1 C10 C11 121.9(4) . .
O1A C10 C11 114.8(5) . .
O1B C10 Cs1 30.7(3) . .
C1 C10 Cs1 92.2(3) . .
C11 C10 Cs1 127.9(4) . .
O1B C10 Cs1 60.0(4) . 7_565
C1 C10 Cs1 92.1(3) . 7_565
C11 C10 Cs1 138.7(4) . 7_565
Cs1 C10 Cs1 66.17(9) . 7_565
C16 C11 C12 119.5(4) . .
C16 C11 C10 123.0(4) . .
C12 C11 C10 117.5(4) . .
C13 C12 C11 120.6(5) . .
C13 C12 H12 119.7 . .
C11 C12 H12 119.7 . .
C12 C13 C14 119.0(5) . .
C12 C13 C17 120.2(6) . .
C14 C13 C17 120.8(5) . .
C13 C14 C15 121.5(5) . .
C13 C14 H14 119.2 . .
C15 C14 H14 119.2 . .
C14 C15 C16 118.9(5) . .
C14 C15 C18 120.8(5) . .
C16 C15 C18 120.4(5) . .
C11 C16 C15 120.5(4) . .
C11 C16 H16 119.7 . .
C15 C16 H16 119.7 . .
C13 C17 H17A 109.5 . .
C13 C17 H17B 109.5 . .
H17A C17 H17B 109.5 . .
C13 C17 H17C 109.5 . .
H17A C17 H17C 109.5 . .
H17B C17 H17C 109.5 . .
C15 C18 H18A 109.5 . .
C15 C18 H18B 109.5 . .
H18A C18 H18B 109.5 . .
C15 C18 H18C 109.5 . .
H18A C18 H18C 109.5 . .
H18B C18 H18C 109.5 . .
O2B C20 C1 118.2(5) . .
O2A C20 C1 120.5(5) . .
O2A C20 C21A 112.1(5) . .
C1 C20 C21A 125.1(5) . .
O2B C20 C21B 113.9(5) . .
C1 C20 C21B 123.0(5) . .
O2B C20 Cs1 28.6(3) . .
C1 C20 Cs1 90.1(3) . .
C21B C20 Cs1 135.3(4) . .
O2B C20 Cs1 62.3(4) . 7_565
C1 C20 Cs1 93.8(3) . 7_565
C21B C20 Cs1 131.0(5) . 7_565
Cs1 C20 Cs1 66.19(8) . 7_565
C22A C21A C26A 120.1 . .
C22A C21A C20 118.4(5) . .
C26A C21A C20 121.4(5) . .
C21A C22A C23A 119.3 . .
C21A C22A H22A 120.4 . .
C23A C22A H22A 120.4 . .
C22A C23A C24A 120.6 . .
C22A C23A C27A 124.1(19) . .
C24A C23A C27A 115.3(19) . .
C25A C24A C23A 120.1 . .
C25A C24A H24A 120.0 . .
C23A C24A H24A 120.0 . .
C24A C25A C26A 119.3 . .
C24A C25A C28A 120.2(6) . .
C26A C25A C28A 120.5(6) . .
C25A C26A C21A 120.6 . .
C25A C26A H26A 119.7 . .
C21A C26A H26A 119.7 . .
C23A C27A H27A 109.5 . .
C23A C27A H27B 109.5 . .
H27A C27A H27B 109.5 . .
C23A C27A H27C 109.5 . .
H27A C27A H27C 109.5 . .
H27B C27A H27C 109.5 . .
C25A C28A H28A 109.5 . .
C25A C28A H28B 109.5 . .
H28A C28A H28B 109.5 . .
C25A C28A H28C 109.5 . .
H28A C28A H28C 109.5 . .
H28B C28A H28C 109.5 . .
C22B C21B C26B 120.1 . .
C22B C21B C20 117.2(5) . .
C26B C21B C20 122.6(5) . .
C21B C22B C23B 119.3 . .
C21B C22B H22B 120.4 . .
C23B C22B H22B 120.4 . .
C22B C23B C24B 120.6 . .
C22B C23B C27B 115(2) . .
C24B C23B C27B 125(2) . .
C25B C24B C23B 120.1 . .
C25B C24B H24B 120.0 . .
C23B C24B H24B 120.0 . .
C24B C25B C26B 119.3 . .
C24B C25B C28B 119.6(6) . .
C26B C25B C28B 121.1(6) . .
C25B C26B C21B 120.6 . .
C25B C26B H26B 119.7 . .
C21B C26B H26B 119.7 . .
C23B C27B H27D 109.5 . .
C23B C27B H27E 109.5 . .
H27D C27B H27E 109.5 . .
C23B C27B H27F 109.5 . .
H27D C27B H27F 109.5 . .
H27E C27B H27F 109.5 . .
C25B C28B H28D 109.5 . .
C25B C28B H28E 109.5 . .
H28D C28B H28E 109.5 . .
C25B C28B H28F 109.5 . .
H28D C28B H28F 109.5 . .
H28E C28B H28F 109.5 . .

loop_
_geom_bond_atom_site_label_1
_geom_bond_atom_site_label_2
_geom_bond_distance
_geom_bond_site_symmetry_2
Eu1 O2A 2.368(8) 2
Eu1 O2A 2.368(8) .
Eu1 O1A 2.385(8) 2
Eu1 O1A 2.385(8) .
Eu1 O1A 3.136(10) 8_655
Eu1 O1A 3.136(10) 7_565
Eu1 O2A 3.146(9) 8_655
Eu1 O2A 3.146(9) 7_565
Eu1 Eu1 3.78674(10) 7_566
Eu1 Eu1 3.78676(10) 7_565
Cs1 O1B 2.374(9) .
Cs1 O1B 2.374(9) 2
Cs1 O2B 2.379(9) .
Cs1 O2B 2.379(9) 2
Cs1 O1B 3.104(11) 7_566
Cs1 O1B 3.104(11) 8_656
Cs1 O2B 3.113(11) 7_566
Cs1 O2B 3.113(11) 8_656
Cs1 C10 3.392(8) .
Cs1 C10 3.392(8) 2
Cs1 C20 3.438(8) 2
Cs1 C20 3.438(8) .
O1A C10 1.400(8) .
O1A Eu1 3.136(10) 7_566
O2A C20 1.364(8) .
O2A Eu1 3.146(9) 7_566
O1B C10 1.291(7) .
O1B Cs1 3.104(11) 7_565
O2B C20 1.302(7) .
O2B Cs1 3.113(11) 7_565
C1 C10 1.392(6) .
C1 C20 1.404(6) .
C1 Cs1 3.853(7) 7_565
C1 H1 0.9500 .
C10 C11 1.493(7) .
C10 Cs1 3.541(9) 7_565
C11 C16 1.392(6) .
C11 C12 1.400(6) .
C12 C13 1.390(7) .
C12 H12 0.9500 .
C13 C14 1.390(8) .
C13 C17 1.516(8) .
C14 C15 1.391(8) .
C14 H14 0.9500 .
C15 C16 1.397(6) .
C15 C18 1.510(8) .
C16 H16 0.9500 .
C17 H17A 0.9800 .
C17 H17B 0.9800 .
C17 H17C 0.9800 .
C18 H18A 0.9800 .
C18 H18B 0.9800 .
C18 H18C 0.9800 .
C20 C21A 1.481(7) .
C20 C21B 1.491(7) .
C20 Cs1 3.497(8) 7_565
C21A C22A 1.381(4) .
C21A C26A 1.400(4) .
C22A C23A 1.389(4) .
C22A H22A 0.9500 .
C23A C24A 1.400(4) .
C23A C27A 1.536(9) .
C24A C25A 1.381(4) .
C24A H24A 0.9500 .
C25A C26A 1.389(4) .
C25A C28A 1.504(9) .
C26A H26A 0.9500 .
C27A H27A 0.9800 .
C27A H27B 0.9800 .
C27A H27C 0.9800 .
C28A H28A 0.9800 .
C28A H28B 0.9800 .
C28A H28C 0.9800 .
C21B C22B 1.388(4) .
C21B C26B 1.407(4) .
C22B C23B 1.395(4) .
C22B H22B 0.9500 .
C23B C24B 1.406(4) .
C23B C27B 1.537(9) .
C24B C25B 1.387(4) .
C24B H24B 0.9500 .
C25B C26B 1.395(4) .
C25B C28B 1.502(9) .
C26B H26B 0.9500 .
C27B H27D 0.9800 .
C27B H27E 0.9800 .
C27B H27F 0.9800 .
C28B H28D 0.9800 .
C28B H28E 0.9800 .
C28B H28F 0.9800 .

loop_
_geom_torsion_atom_site_label_1
_geom_torsion_atom_site_label_2
_geom_torsion_atom_site_label_3
_geom_torsion_atom_site_label_4
_geom_torsion
_geom_torsion_site_symmetry_1
_geom_torsion_site_symmetry_4
Cs1 O1B C10 C1 -20.9(12) . .
Cs1 O1B C10 C1 72.5(7) 7_565 .
Cs1 O1B C10 C11 131.2(6) . .
Cs1 O1B C10 C11 -135.3(5) 7_565 .
Cs1 O1B C10 Cs1 93.4(6) 7_565 .
Cs1 O1B C10 Cs1 -93.4(6) . 7_565
C20 C1 C10 O1B -24.9(11) . .
Cs1 C1 C10 O1B 10.5(6) . .
Cs1 C1 C10 O1B -55.7(7) 7_565 .
C20 C1 C10 O1A 30.4(10) . .
C20 C1 C10 C11 -173.8(6) . .
Cs1 C1 C10 C11 -138.4(8) . .
Cs1 C1 C10 C11 155.3(8) 7_565 .
C20 C1 C10 Cs1 -35.4(6) . .
Cs1 C1 C10 Cs1 -66.23(10) 7_565 .
C20 C1 C10 Cs1 30.8(6) . 7_565
Cs1 C1 C10 Cs1 66.23(10) . 7_565
Eu1 O1A C10 C1 1.3(11) . .
Eu1 O1A C10 C1 -79.6(6) 7_566 .
Eu1 O1A C10 C11 -156.2(6) . .
Eu1 O1A C10 C11 122.9(5) 7_566 .
O1B C10 C11 C16 -168.3(6) . .
C1 C10 C11 C16 -16.4(10) . .
O1A C10 C11 C16 140.4(6) . .
Cs1 C10 C11 C16 -139.2(5) . .
Cs1 C10 C11 C16 124.4(5) 7_565 .
O1B C10 C11 C12 10.6(9) . .
C1 C10 C11 C12 162.5(6) . .
O1A C10 C11 C12 -40.7(9) . .
Cs1 C10 C11 C12 39.7(8) . .
Cs1 C10 C11 C12 -56.7(9) 7_565 .
C16 C11 C12 C13 1.3(9) . .
C10 C11 C12 C13 -177.7(6) . .
C11 C12 C13 C14 -1.2(9) . .
C11 C12 C13 C17 177.5(6) . .
C12 C13 C14 C15 1.0(9) . .
C17 C13 C14 C15 -177.7(6) . .
C13 C14 C15 C16 -0.7(9) . .
C13 C14 C15 C18 178.4(6) . .
C12 C11 C16 C15 -1.0(8) . .
C10 C11 C16 C15 177.9(6) . .
C14 C15 C16 C11 0.7(8) . .
C18 C15 C16 C11 -178.4(6) . .
Cs1 O2B C20 C1 11.9(11) . .
Cs1 O2B C20 C1 -78.6(6) 7_565 .
Cs1 O2B C20 C21B -144.2(7) . .
Cs1 O2B C20 C21B 125.3(6) 7_565 .
Cs1 O2B C20 Cs1 -90.6(6) 7_565 .
Cs1 O2B C20 Cs1 90.6(6) . 7_565
Eu1 O2A C20 C1 -8.3(10) . .
Eu1 O2A C20 C1 75.2(5) 7_566 .
Eu1 O2A C20 C21A 155.3(6) . .
Eu1 O2A C20 C21A -121.2(5) 7_566 .
C10 C1 C20 O2B 29.1(9) . .
Cs1 C1 C20 O2B -5.7(5) . .
Cs1 C1 C20 O2B 60.5(5) 7_565 .
C10 C1 C20 O2A -27.7(9) . .
C10 C1 C20 C21A 171.0(7) . .
C10 C1 C20 C21B -177.1(7) . .
Cs1 C1 C20 C21B 148.1(7) . .
Cs1 C1 C20 C21B -145.8(7) 7_565 .
C10 C1 C20 Cs1 34.8(6) . .
Cs1 C1 C20 Cs1 66.14(9) 7_565 .
C10 C1 C20 Cs1 -31.3(6) . 7_565
Cs1 C1 C20 Cs1 -66.14(9) . 7_565
O2A C20 C21A C22A 24.1(7) . .
C1 C20 C21A C22A -173.2(5) . .
O2A C20 C21A C26A -159.0(5) . .
C1 C20 C21A C26A 3.6(10) . .
C26A C21A C22A C23A 0.0 . .
C20 C21A C22A C23A 176.9(7) . .
C21A C22A C23A C24A 0.0 . .
C21A C22A C23A C27A -179.9(3) . .
C22A C23A C24A C25A 0.0 . .
C27A C23A C24A C25A 179.9(2) . .
C23A C24A C25A C26A 0.0 . .
C23A C24A C25A C28A 179.7(3) . .
C24A C25A C26A C21A 0.0 . .
C28A C25A C26A C21A -179.7(3) . .
C22A C21A C26A C25A 0.0 . .
C20 C21A C26A C25A -176.8(8) . .
O2B C20 C21B C22B -8.5(8) . .
C1 C20 C21B C22B -163.3(5) . .
Cs1 C20 C21B C22B -32.0(8) . .
Cs1 C20 C21B C22B 64.7(7) 7_565 .
O2B C20 C21B C26B 175.2(5) . .
C1 C20 C21B C26B 20.4(10) . .
Cs1 C20 C21B C26B 151.7(4) . .
Cs1 C20 C21B C26B -111.5(5) 7_565 .
C26B C21B C22B C23B 0.0 . .
C20 C21B C22B C23B -176.4(7) . .
C21B C22B C23B C24B 0.0 . .
C21B C22B C23B C27B -179.9(2) . .
C22B C23B C24B C25B 0.0 . .
C27B C23B C24B C25B 179.9(3) . .
C23B C24B C25B C26B 0.0 . .
C23B C24B C25B C28B -179.7(3) . .
C24B C25B C26B C21B 0.0 . .
C28B C25B C26B C21B 179.6(3) . .
C22B C21B C26B C25B 0.0 . .
C20 C21B C26B C25B 176.2(8) . .
